data_7101580
loop_
_publ_author_name
T.Nabeshima
S.Akine
T.Matsumoto
T.Taniguchi

_publ_section_title
;
Guest-dependent inversion rate of tetranuclear
metallohelicene
;
_journal_issue 47
_journal_name_full 'Chemical Communications'
_journal_paper_doi 10.1039/b610641b
_journal_year 2006
_chemical_formula_moiety C46H51LaN6O22Zn3
_chemical_formula_sum 'C46 H51 La N6 O22 Zn3'
_chemical_formula_weight 1374.95
_chemical_name_common (LZn3La(OAc)3(EtOH))(H2O)
_chemical_name_systematic
;
?
;
_space_group_IT_number 2
_symmetry_cell_setting triclinic
_symmetry_space_group_name_Hall '-P 1'
_symmetry_space_group_name_H-M 'P -1'
_atom_sites_solution_hydrogens geom
_atom_sites_solution_primary direct
_atom_sites_solution_secondary difmap
_audit_creation_method SHELXL-97
_cell_angle_alpha 88.055(2)
_cell_angle_beta 83.540(2)
_cell_angle_gamma 74.640(2)
_cell_formula_units_Z 2
_cell_length_a 8.7509(11)
_cell_length_b 16.449(2)
_cell_length_c 18.610(2)
_cell_measurement_reflns_used 12208
_cell_measurement_temperature 90
_cell_measurement_theta_max 25.00
_cell_measurement_theta_min 1.69
_cell_volume 2566.7(5)
_computing_cell_refinement 'APEX2 (Bruker AXS, 2006)'
_computing_data_collection 'APEX2 (Bruker AXS, 2006)'
_computing_data_reduction 'SAINT (Bruker AXS, 2004)'
_computing_molecular_graphics ORTEP-3
_computing_publication_material ORTEP-3
_computing_structure_refinement 'SHELXL-97 (Sheldrick, 1997)'
_computing_structure_solution 'DIRDIF99 (Beurskens et al., 1999)'
_diffrn_ambient_temperature 90
_diffrn_detector_area_resol_mean 8.333
_diffrn_measured_fraction_theta_full 0.976
_diffrn_measured_fraction_theta_max 0.976
_diffrn_measurement_device_type 'Bruker APEXII CCD area detector'
_diffrn_measurement_method CCD
_diffrn_radiation_monochromator 'multilayer confocal mirror'
_diffrn_radiation_source 'fine-focus rotating anode'
_diffrn_radiation_type MoK\a
_diffrn_radiation_wavelength 0.71073
_diffrn_reflns_av_R_equivalents 0.0363
_diffrn_reflns_av_sigmaI/netI 0.0507
_diffrn_reflns_limit_h_max 8
_diffrn_reflns_limit_h_min -10
_diffrn_reflns_limit_k_max 17
_diffrn_reflns_limit_k_min -19
_diffrn_reflns_limit_l_max 21
_diffrn_reflns_limit_l_min -22
_diffrn_reflns_number 12208
_diffrn_reflns_theta_full 25.00
_diffrn_reflns_theta_max 25.00
_diffrn_reflns_theta_min 1.69
_diffrn_standards_decay_% 0
_diffrn_standards_interval_count 0
_diffrn_standards_interval_time 0
_diffrn_standards_number 0
_exptl_absorpt_coefficient_mu 2.289
_exptl_absorpt_correction_T_max 0.9140
_exptl_absorpt_correction_T_min 0.7252
_exptl_absorpt_correction_type multi-scan
_exptl_absorpt_process_details 'Bruker SMART'
_exptl_crystal_colour orange
_exptl_crystal_density_diffrn 1.779
_exptl_crystal_density_method 'not measured'
_exptl_crystal_description prismatic
_exptl_crystal_F_000 1384
_exptl_crystal_size_max 0.15
_exptl_crystal_size_mid 0.08
_exptl_crystal_size_min 0.04
_refine_diff_density_max 3.660
_refine_diff_density_min -0.924
_refine_diff_density_rms 0.131
_refine_ls_extinction_method none
_refine_ls_goodness_of_fit_ref 1.031
_refine_ls_hydrogen_treatment mixed
_refine_ls_matrix_type full
_refine_ls_number_parameters 722
_refine_ls_number_reflns 8832
_refine_ls_number_restraints 0
_refine_ls_restrained_S_all 1.031
_refine_ls_R_factor_all 0.0469
_refine_ls_R_factor_gt 0.0424
_refine_ls_shift/su_max 0.000
_refine_ls_shift/su_mean 0.000
_refine_ls_structure_factor_coef Fsqd
_refine_ls_weighting_details 'calc w=1/[\s^2^(Fo^2^)+(0.0760P)^2^+0.0000P] where P=(Fo^2^+2Fc^2^)/3'
_refine_ls_weighting_scheme calc
_refine_ls_wR_factor_gt 0.1083
_refine_ls_wR_factor_ref 0.1108
_reflns_number_gt 8121
_reflns_number_total 8832
_reflns_threshold_expression >2sigma(I)
_cod_data_source_file b610641b.txt
_cod_original_sg_symbol_H-M P-1
_cod_database_code 7101580

loop_
_symmetry_equiv_pos_as_xyz
'x, y, z'
'-x, -y, -z'

loop_
_atom_site_label
_atom_site_type_symbol
_atom_site_fract_x
_atom_site_fract_y
_atom_site_fract_z
_atom_site_U_iso_or_equiv
_atom_site_adp_type
_atom_site_occupancy
_atom_site_symmetry_multiplicity
_atom_site_calc_flag
_atom_site_refinement_flags
La1 La 0.57663(4) 0.30610(2) 0.237315(19) 0.01895(10) Uani 1 1 d .
Zn1 Zn 0.57633(8) 0.21989(5) 0.42392(4) 0.02019(17) Uani 1 1 d .
Zn2 Zn 0.38396(11) 0.52439(5) 0.23461(4) 0.0297(2) Uani 1 1 d .
Zn3 Zn 0.73340(8) 0.18512(4) 0.06839(4) 0.01837(16) Uani 1 1 d .
C1 C 0.5800(8) 0.0409(4) 0.3361(4) 0.0247(14) Uani 1 1 d .
C2 C 0.5180(7) 0.1183(4) 0.3026(3) 0.0180(13) Uani 1 1 d .
C3 C 0.4326(7) 0.1180(4) 0.2416(3) 0.0218(14) Uani 1 1 d .
C4 C 0.4068(8) 0.0462(5) 0.2191(4) 0.0293(16) Uani 1 1 d .
H1 H 0.3475 0.0480 0.1790 0.035 Uiso 1 1 calc R
C5 C 0.4652(9) -0.0305(5) 0.2532(4) 0.0340(17) Uani 1 1 d .
H2 H 0.4441 -0.0804 0.2375 0.041 Uiso 1 1 calc R
C6 C 0.5536(9) -0.0328(4) 0.3099(4) 0.0300(16) Uani 1 1 d .
H3 H 0.5980 -0.0854 0.3320 0.036 Uiso 1 1 calc R
O1 O 0.5409(5) 0.1893(3) 0.3217(2) 0.0202(9) Uani 1 1 d .
O2 O 0.3848(5) 0.1970(3) 0.2110(2) 0.0230(10) Uani 1 1 d .
C7 C 0.2935(8) 0.2022(5) 0.1502(4) 0.0282(16) Uani 1 1 d .
H4 H 0.3595 0.1676 0.1105 0.042 Uiso 1 1 calc R
H5 H 0.2600 0.2610 0.1341 0.042 Uiso 1 1 calc R
H6 H 0.1993 0.1816 0.1647 0.042 Uiso 1 1 calc R
C8 C 0.6870(8) 0.0336(4) 0.3923(4) 0.0273(15) Uani 1 1 d .
H7 H 0.7453 -0.0214 0.4050 0.033 Uiso 1 1 calc R
N1 N 0.7077(6) 0.0955(3) 0.4255(3) 0.0232(12) Uani 1 1 d .
O3 O 0.8397(5) 0.0695(3) 0.4674(3) 0.0290(11) Uani 1 1 d .
C9 C 0.7871(9) 0.0587(5) 0.5415(4) 0.0323(17) Uani 1 1 d .
H8 H 0.8816 0.0406 0.5686 0.039 Uiso 1 1 calc R
H9 H 0.7326 0.0129 0.5453 0.039 Uiso 1 1 calc R
C10 C 0.6768(8) 0.1356(5) 0.5766(4) 0.0282(16) Uani 1 1 d .
H10 H 0.5761 0.1495 0.5538 0.034 Uiso 1 1 calc R
H11 H 0.6513 0.1231 0.6283 0.034 Uiso 1 1 calc R
O4 O 0.7405(6) 0.2079(3) 0.5716(2) 0.0301(11) Uani 1 1 d .
N2 N 0.6986(6) 0.2582(4) 0.5089(3) 0.0257(13) Uani 1 1 d .
C11 C 0.7217(7) 0.3308(4) 0.5150(3) 0.0240(15) Uani 1 1 d .
H12 H 0.7624 0.3418 0.5579 0.029 Uiso 1 1 calc R
C12 C 0.6906(8) 0.3985(4) 0.4615(4) 0.0249(14) Uani 1 1 d .
C13 C 0.6442(8) 0.3887(4) 0.3941(4) 0.0250(15) Uani 1 1 d .
C14 C 0.6037(8) 0.4598(4) 0.3469(4) 0.0236(15) Uani 1 1 d .
C15 C 0.6059(9) 0.5400(5) 0.3707(4) 0.0319(17) Uani 1 1 d .
C16 C 0.6578(9) 0.5469(5) 0.4386(4) 0.0314(17) Uani 1 1 d .
H13 H 0.6646 0.6003 0.4538 0.038 Uiso 1 1 calc R
C17 C 0.6987(8) 0.4786(5) 0.4831(4) 0.0300(16) Uani 1 1 d .
H14 H 0.7326 0.4850 0.5288 0.036 Uiso 1 1 calc R
O5 O 0.6341(5) 0.3160(3) 0.3684(2) 0.0212(9) Uani 1 1 d .
O6 O 0.5696(6) 0.4465(3) 0.2827(2) 0.0269(11) Uani 1 1 d .
C18 C 0.5580(11) 0.6149(5) 0.3271(4) 0.041(2) Uani 1 1 d .
H15 H 0.5885 0.6637 0.3387 0.050 Uiso 1 1 calc R
N3 N 0.4735(9) 0.6185(4) 0.2718(3) 0.0419(17) Uani 1 1 d .
O7 O 0.4526(9) 0.6977(4) 0.2354(3) 0.0580(18) Uani 1 1 d .
C19 C 0.2878(15) 0.7493(5) 0.2511(5) 0.067(3) Uani 1 1 d .
H16 H 0.2735 0.8004 0.2202 0.080 Uiso 1 1 calc R
H17 H 0.2723 0.7680 0.3020 0.080 Uiso 1 1 calc R
C20 C 0.1617(13) 0.7077(5) 0.2399(4) 0.062(3) Uani 1 1 d .
H18 H 0.1740 0.6566 0.2707 0.075 Uiso 1 1 calc R
H19 H 0.0561 0.7464 0.2551 0.075 Uiso 1 1 calc R
O8 O 0.1679(8) 0.6849(3) 0.1669(3) 0.0536(17) Uani 1 1 d .
N4 N 0.2587(8) 0.5995(4) 0.1552(3) 0.0361(15) Uani 1 1 d .
C21 C 0.2486(9) 0.5774(5) 0.0907(4) 0.0340(17) Uani 1 1 d .
H20 H 0.1858 0.6186 0.0614 0.041 Uiso 1 1 calc R
C22 C 0.3238(8) 0.4958(4) 0.0585(4) 0.0254(15) Uani 1 1 d .
C23 C 0.4159(8) 0.4274(4) 0.0960(4) 0.0239(14) Uani 1 1 d .
C24 C 0.4866(7) 0.3504(4) 0.0599(3) 0.0201(13) Uani 1 1 d .
C25 C 0.4631(7) 0.3416(4) -0.0119(3) 0.0220(14) Uani 1 1 d .
C26 C 0.3686(9) 0.4108(4) -0.0486(4) 0.0307(16) Uani 1 1 d .
H21 H 0.3519 0.4055 -0.0976 0.037 Uiso 1 1 calc R
C27 C 0.3024(8) 0.4848(4) -0.0129(4) 0.0296(16) Uani 1 1 d .
H22 H 0.2390 0.5306 -0.0377 0.035 Uiso 1 1 calc R
O9 O 0.4409(6) 0.4316(3) 0.1644(2) 0.0274(11) Uani 1 1 d .
O10 O 0.5704(5) 0.2881(3) 0.1007(2) 0.0215(10) Uani 1 1 d .
C28 C 0.5303(8) 0.2655(4) -0.0539(4) 0.0259(15) Uani 1 1 d .
H23 H 0.5003 0.2657 -0.1015 0.031 Uiso 1 1 calc R
N5 N 0.6269(7) 0.1976(4) -0.0329(3) 0.0262(13) Uani 1 1 d .
O11 O 0.6654(6) 0.1373(3) -0.0891(3) 0.0331(12) Uani 1 1 d .
C29 C 0.7823(8) 0.0646(4) -0.0714(4) 0.0267(15) Uani 1 1 d .
H24 H 0.8578 0.0815 -0.0428 0.032 Uiso 1 1 calc R
H25 H 0.8431 0.0382 -0.1165 0.032 Uiso 1 1 calc R
C30 C 0.7148(8) 0.0018(5) -0.0295(4) 0.0282(15) Uani 1 1 d .
H26 H 0.6474 -0.0186 -0.0602 0.034 Uiso 1 1 calc R
H27 H 0.8037 -0.0470 -0.0191 0.034 Uiso 1 1 calc R
O12 O 0.6217(5) 0.0309(3) 0.0372(2) 0.0270(10) Uani 1 1 d .
N6 N 0.7123(7) 0.0629(3) 0.0825(3) 0.0233(12) Uani 1 1 d .
C31 C 0.7690(8) 0.0085(4) 0.1311(4) 0.0239(14) Uani 1 1 d .
H28 H 0.7513 -0.0459 0.1296 0.029 Uiso 1 1 calc R
C32 C 0.8563(7) 0.0250(4) 0.1868(3) 0.0189(13) Uani 1 1 d .
C33 C 0.8516(7) 0.1090(4) 0.2074(3) 0.0152(12) Uani 1 1 d .
C34 C 0.9365(7) 0.1167(4) 0.2650(3) 0.0210(14) Uani 1 1 d .
C35 C 1.0270(8) 0.0493(4) 0.2983(4) 0.0246(14) Uani 1 1 d .
H29 H 1.0882 0.0576 0.3351 0.029 Uiso 1 1 calc R
C36 C 1.0303(8) -0.0325(4) 0.2784(4) 0.0273(15) Uani 1 1 d .
H30 H 1.0923 -0.0798 0.3022 0.033 Uiso 1 1 calc R
C37 C 0.9446(9) -0.0439(4) 0.2250(4) 0.0305(16) Uani 1 1 d .
H31 H 0.9439 -0.0995 0.2130 0.037 Uiso 1 1 calc R
O13 O 0.7632(5) 0.1761(3) 0.1770(2) 0.0177(9) Uani 1 1 d .
O14 O 0.9176(5) 0.2002(3) 0.2834(2) 0.0233(10) Uani 1 1 d .
C38 C 1.0020(8) 0.2137(5) 0.3412(4) 0.0285(15) Uani 1 1 d .
H32 H 0.9666 0.1863 0.3852 0.043 Uiso 1 1 calc R
H33 H 0.9807 0.2743 0.3497 0.043 Uiso 1 1 calc R
H34 H 1.1166 0.1897 0.3285 0.043 Uiso 1 1 calc R
O15 O 0.3640(6) 0.2574(4) 0.4786(3) 0.0398(13) Uani 1 1 d .
O16 O 0.3395(8) 0.1291(4) 0.4917(5) 0.079(2) Uani 1 1 d .
C39 C 0.2882(10) 0.2068(5) 0.5011(5) 0.044(2) Uani 1 1 d .
C40 C 0.1263(11) 0.2400(7) 0.5387(6) 0.067(3) Uani 1 1 d .
H35 H 0.1336 0.2482 0.5900 0.101 Uiso 1 1 calc R
H36 H 0.0631 0.1998 0.5340 0.101 Uiso 1 1 calc R
H37 H 0.0750 0.2940 0.5169 0.101 Uiso 1 1 calc R
O17 O 0.2166(6) 0.5092(3) 0.3109(3) 0.0407(13) Uani 1 1 d .
O18 O 0.2983(6) 0.3688(3) 0.2983(3) 0.0300(11) Uani 1 1 d .
C41 C 0.2112(8) 0.4352(4) 0.3293(4) 0.0266(15) Uani 1 1 d .
C42 C 0.0890(9) 0.4267(5) 0.3899(4) 0.0383(19) Uani 1 1 d .
H38 H 0.0090 0.4034 0.3714 0.058 Uiso 1 1 calc R
H39 H 0.0371 0.4822 0.4111 0.058 Uiso 1 1 calc R
H40 H 0.1407 0.3888 0.4270 0.058 Uiso 1 1 calc R
O19 O 0.9547(5) 0.1700(3) 0.0234(3) 0.0296(11) Uani 1 1 d .
O20 O 0.9356(6) 0.3037(3) 0.0401(3) 0.0395(12) Uani 1 1 d .
C43 C 1.0033(8) 0.2352(4) 0.0130(4) 0.0245(14) Uani 1 1 d .
C44 C 1.1514(9) 0.2304(5) -0.0388(5) 0.042(2) Uani 1 1 d .
H41 H 1.1313 0.2184 -0.0875 0.063 Uiso 1 1 calc R
H42 H 1.2397 0.1854 -0.0233 0.063 Uiso 1 1 calc R
H43 H 1.1793 0.2844 -0.0390 0.063 Uiso 1 1 calc R
O21 O 0.8157(6) 0.3541(3) 0.1762(3) 0.0302(11) Uani 1 1 d .
H44 H 0.871(10) 0.332(5) 0.137(5) 0.045 Uiso 1 1 d .
C45 C 0.9257(9) 0.3850(5) 0.2068(4) 0.0360(18) Uani 1 1 d .
H45 H 1.0227 0.3385 0.2111 0.043 Uiso 1 1 calc R
H46 H 0.8809 0.4050 0.2563 0.043 Uiso 1 1 calc R
C46 C 0.9726(17) 0.4573(9) 0.1637(8) 0.119(7) Uani 1 1 d .
H47 H 0.9759 0.4473 0.1118 0.179 Uiso 1 1 calc R
H48 H 1.0779 0.4603 0.1747 0.179 Uiso 1 1 calc R
H49 H 0.8939 0.5106 0.1769 0.179 Uiso 1 1 calc R
O22 O -0.0992(12) 0.6130(6) 0.2777(6) 0.036(2) Uani 0.50 1 d P
O23 O -0.2541(11) 0.7779(6) 0.2332(6) 0.032(2) Uani 0.50 1 d P

loop_
_atom_site_aniso_label
_atom_site_aniso_U_11
_atom_site_aniso_U_22
_atom_site_aniso_U_33
_atom_site_aniso_U_23
_atom_site_aniso_U_13
_atom_site_aniso_U_12
La1 0.02502(19) 0.01237(17) 0.01590(18) 0.00018(15) 0.00137(13) -0.00019(16)
Zn1 0.0203(4) 0.0256(4) 0.0139(4) -0.0009(3) -0.0016(3) -0.0046(3)
Zn2 0.0452(5) 0.0161(4) 0.0199(4) -0.0005(3) 0.0026(4) 0.0031(3)
Zn3 0.0194(4) 0.0194(4) 0.0156(4) 0.0012(3) -0.0023(3) -0.0038(3)
C1 0.028(4) 0.024(3) 0.021(3) 0.004(3) 0.002(3) -0.008(3)
C2 0.019(3) 0.025(3) 0.012(3) 0.002(3) 0.001(2) -0.010(3)
C3 0.024(3) 0.026(4) 0.015(3) -0.002(3) 0.004(3) -0.009(3)
C4 0.029(4) 0.042(4) 0.021(4) -0.003(3) 0.001(3) -0.019(3)
C5 0.040(4) 0.028(4) 0.040(4) -0.001(3) 0.002(3) -0.021(3)
C6 0.039(4) 0.018(3) 0.036(4) 0.003(3) -0.002(3) -0.013(3)
O1 0.029(2) 0.021(2) 0.014(2) 0.0024(18) -0.0056(18) -0.0106(19)
O2 0.025(2) 0.024(2) 0.020(2) 0.0031(18) -0.0057(18) -0.0052(19)
C7 0.025(3) 0.041(4) 0.021(3) 0.000(3) -0.011(3) -0.010(3)
C8 0.031(4) 0.022(4) 0.026(4) 0.009(3) 0.001(3) -0.005(3)
N1 0.028(3) 0.024(3) 0.017(3) 0.006(2) -0.006(2) -0.006(2)
O3 0.026(3) 0.034(3) 0.025(3) 0.008(2) -0.007(2) -0.004(2)
C9 0.039(4) 0.034(4) 0.027(4) 0.019(3) -0.012(3) -0.013(3)
C10 0.031(4) 0.039(4) 0.016(3) 0.010(3) -0.001(3) -0.012(3)
O4 0.033(3) 0.036(3) 0.021(2) 0.005(2) -0.006(2) -0.008(2)
N2 0.022(3) 0.035(4) 0.017(3) 0.005(2) 0.000(2) -0.004(2)
C11 0.022(3) 0.032(4) 0.017(3) -0.011(3) -0.002(3) -0.004(3)
C12 0.019(3) 0.029(4) 0.026(4) -0.008(3) 0.001(3) -0.006(3)
C13 0.019(3) 0.027(4) 0.024(4) 0.000(3) 0.006(3) -0.001(3)
C14 0.030(4) 0.020(3) 0.019(3) -0.003(3) 0.004(3) -0.006(3)
C15 0.036(4) 0.028(4) 0.029(4) -0.005(3) 0.007(3) -0.006(3)
C16 0.035(4) 0.028(4) 0.033(4) -0.015(3) 0.003(3) -0.013(3)
C17 0.025(4) 0.031(4) 0.037(4) -0.011(3) 0.001(3) -0.011(3)
O5 0.027(2) 0.015(2) 0.022(2) -0.0036(19) -0.0043(18) -0.0050(19)
O6 0.041(3) 0.020(2) 0.018(2) -0.0035(18) -0.001(2) -0.004(2)
C18 0.076(6) 0.023(4) 0.024(4) -0.010(3) 0.009(4) -0.017(4)
N3 0.081(5) 0.019(3) 0.023(3) 0.002(3) -0.001(3) -0.011(3)
O7 0.122(6) 0.022(3) 0.027(3) 0.001(2) -0.005(3) -0.015(4)
C19 0.133(10) 0.016(4) 0.032(5) -0.003(3) -0.010(5) 0.017(5)
C20 0.107(8) 0.021(4) 0.035(5) -0.004(4) 0.002(5) 0.023(5)
O8 0.084(4) 0.019(3) 0.035(3) 0.005(2) 0.001(3) 0.022(3)
N4 0.044(4) 0.016(3) 0.034(4) 0.003(3) 0.005(3) 0.012(3)
C21 0.042(4) 0.029(4) 0.026(4) 0.010(3) -0.002(3) -0.003(3)
C22 0.028(4) 0.022(3) 0.024(4) 0.006(3) -0.004(3) -0.001(3)
C23 0.026(4) 0.025(4) 0.019(3) -0.001(3) 0.002(3) -0.005(3)
C24 0.022(3) 0.019(3) 0.017(3) 0.005(3) -0.005(3) -0.002(3)
C25 0.022(3) 0.024(3) 0.019(3) 0.003(3) -0.007(3) -0.003(3)
C26 0.037(4) 0.030(4) 0.025(4) 0.003(3) -0.008(3) -0.007(3)
C27 0.031(4) 0.024(4) 0.031(4) 0.009(3) -0.010(3) -0.002(3)
O9 0.037(3) 0.019(2) 0.017(2) -0.0003(19) 0.003(2) 0.005(2)
O10 0.027(2) 0.014(2) 0.021(2) 0.0052(17) -0.0078(19) 0.0014(18)
C28 0.027(4) 0.032(4) 0.018(3) 0.002(3) -0.007(3) -0.005(3)
N5 0.036(3) 0.026(3) 0.018(3) 0.001(2) -0.004(2) -0.010(3)
O11 0.049(3) 0.031(3) 0.018(2) -0.007(2) -0.006(2) -0.005(2)
C29 0.036(4) 0.022(3) 0.018(3) -0.004(3) -0.004(3) -0.001(3)
C30 0.030(4) 0.032(4) 0.023(4) -0.008(3) -0.007(3) -0.006(3)
O12 0.026(2) 0.035(3) 0.024(3) -0.005(2) -0.003(2) -0.014(2)
N6 0.029(3) 0.022(3) 0.021(3) -0.004(2) 0.001(2) -0.012(2)
C31 0.026(3) 0.015(3) 0.028(4) -0.005(3) 0.004(3) -0.003(3)
C32 0.019(3) 0.013(3) 0.021(3) -0.003(2) 0.002(3) 0.002(2)
C33 0.014(3) 0.015(3) 0.014(3) 0.003(2) 0.002(2) -0.001(2)
C34 0.021(3) 0.019(3) 0.020(3) -0.004(3) 0.007(3) -0.003(3)
C35 0.026(3) 0.028(4) 0.019(3) 0.002(3) -0.005(3) -0.004(3)
C36 0.030(4) 0.021(3) 0.027(4) 0.001(3) -0.009(3) 0.002(3)
C37 0.040(4) 0.016(3) 0.030(4) 0.000(3) 0.001(3) 0.000(3)
O13 0.022(2) 0.014(2) 0.014(2) -0.0013(17) -0.0026(17) 0.0003(17)
O14 0.033(3) 0.017(2) 0.020(2) -0.0017(18) -0.006(2) -0.0061(19)
C38 0.027(4) 0.040(4) 0.021(4) -0.007(3) -0.003(3) -0.013(3)
O15 0.029(3) 0.044(3) 0.043(3) 0.002(3) 0.004(2) -0.007(2)
O16 0.047(4) 0.045(4) 0.136(7) 0.000(4) 0.016(4) -0.009(3)
C39 0.038(4) 0.038(5) 0.056(5) 0.011(4) -0.010(4) -0.011(4)
C40 0.040(5) 0.076(7) 0.077(7) 0.009(6) 0.008(5) -0.007(5)
O17 0.045(3) 0.026(3) 0.039(3) 0.000(2) 0.011(2) 0.006(2)
O18 0.029(3) 0.036(3) 0.021(2) -0.003(2) 0.003(2) -0.003(2)
C41 0.029(4) 0.023(4) 0.025(4) -0.003(3) -0.004(3) -0.001(3)
C42 0.028(4) 0.047(5) 0.039(4) -0.011(4) 0.001(3) -0.008(3)
O19 0.022(2) 0.033(3) 0.034(3) -0.001(2) 0.002(2) -0.010(2)
O20 0.050(3) 0.030(3) 0.030(3) 0.003(2) 0.007(2) -0.001(3)
C43 0.024(3) 0.019(3) 0.028(4) 0.001(3) -0.007(3) 0.001(3)
C44 0.038(4) 0.031(4) 0.055(5) 0.002(4) 0.010(4) -0.012(3)
O21 0.036(3) 0.027(3) 0.029(3) -0.007(2) 0.005(2) -0.013(2)
C45 0.040(4) 0.035(4) 0.029(4) -0.001(3) -0.001(3) -0.004(3)
C46 0.146(13) 0.139(13) 0.136(12) 0.096(10) -0.112(11) -0.121(11)
O22 0.039(6) 0.025(5) 0.043(6) 0.010(5) -0.007(5) -0.007(4)
O23 0.030(5) 0.017(5) 0.048(6) -0.003(4) -0.007(4) 0.000(4)

loop_
_atom_type_symbol
_atom_type_description
_atom_type_scat_dispersion_real
_atom_type_scat_dispersion_imag
_atom_type_scat_source
C C 0.0033 0.0016 'International Tables Vol C Tables 4.2.6.8 and 6.1.1.4'
H H 0.0000 0.0000 'International Tables Vol C Tables 4.2.6.8 and 6.1.1.4'
La La -0.2871 2.4523 'International Tables Vol C Tables 4.2.6.8 and 6.1.1.4'
N N 0.0061 0.0033 'International Tables Vol C Tables 4.2.6.8 and 6.1.1.4'
O O 0.0106 0.0060 'International Tables Vol C Tables 4.2.6.8 and 6.1.1.4'
Zn Zn 0.2839 1.4301 'International Tables Vol C Tables 4.2.6.8 and 6.1.1.4'

loop_
_geom_angle_atom_site_label_1
_geom_angle_atom_site_label_2
_geom_angle_atom_site_label_3
_geom_angle
O6 La1 O1 121.48(14)
O6 La1 O9 63.49(15)
O1 La1 O9 146.23(15)
O6 La1 O13 142.26(15)
O1 La1 O13 76.60(14)
O9 La1 O13 121.53(14)
O6 La1 O18 72.66(16)
O1 La1 O18 78.84(15)
O9 La1 O18 71.04(15)
O13 La1 O18 144.86(15)
O6 La1 O21 70.21(16)
O1 La1 O21 135.34(15)
O9 La1 O21 78.42(16)
O13 La1 O21 74.44(15)
O18 La1 O21 139.54(16)
O6 La1 O5 62.37(14)
O1 La1 O5 62.69(14)
O9 La1 O5 123.60(14)
O13 La1 O5 110.57(13)
O18 La1 O5 79.06(14)
O21 La1 O5 97.24(15)
O6 La1 O10 118.63(14)
O1 La1 O10 118.98(13)
O9 La1 O10 61.08(13)
O13 La1 O10 62.24(13)
O18 La1 O10 110.56(14)
O21 La1 O10 74.92(15)
O5 La1 O10 170.33(13)
O6 La1 O2 144.08(14)
O1 La1 O2 57.15(13)
O9 La1 O2 98.23(15)
O13 La1 O2 73.52(13)
O18 La1 O2 72.12(14)
O21 La1 O2 139.62(15)
O5 La1 O2 116.67(13)
O10 La1 O2 68.72(13)
O6 La1 O14 99.63(13)
O1 La1 O14 70.19(12)
O9 La1 O14 143.54(14)
O13 La1 O14 52.43(12)
O18 La1 O14 137.75(13)
O21 La1 O14 65.24(14)
O5 La1 O14 61.58(12)
O10 La1 O14 109.36(12)
O2 La1 O14 111.04(11)
O6 La1 Zn2 34.52(11)
O1 La1 Zn2 132.57(10)
O9 La1 Zn2 32.73(10)
O13 La1 Zn2 150.48(10)
O18 La1 Zn2 56.78(12)
O21 La1 Zn2 83.24(11)
O5 La1 Zn2 90.94(10)
O10 La1 Zn2 93.69(9)
O2 La1 Zn2 115.46(9)
O14 La1 Zn2 132.98(8)
O15 Zn1 O5 110.8(2)
O15 Zn1 O1 106.7(2)
O5 Zn1 O1 80.82(17)
O15 Zn1 N1 121.4(2)
O5 Zn1 N1 127.8(2)
O1 Zn1 N1 83.02(19)
O15 Zn1 N2 93.7(2)
O5 Zn1 N2 83.97(19)
O1 Zn1 N2 157.85(18)
N1 Zn1 N2 93.8(2)
O9 Zn2 O17 111.2(2)
O9 Zn2 O6 81.55(18)
O17 Zn2 O6 95.0(2)
O9 Zn2 N3 140.8(3)
O17 Zn2 N3 105.8(3)
O6 Zn2 N3 82.9(2)
O9 Zn2 N4 87.2(2)
O17 Zn2 N4 104.8(2)
O6 Zn2 N4 159.7(2)
N3 Zn2 N4 95.6(3)
O9 Zn2 La1 43.99(13)
O17 Zn2 La1 91.06(15)
O6 Zn2 La1 42.86(13)
N3 Zn2 La1 124.8(2)
N4 Zn2 La1 130.74(17)
O10 Zn3 O19 130.28(19)
O10 Zn3 O13 81.89(17)
O19 Zn3 O13 101.87(18)
O10 Zn3 N6 125.93(19)
O19 Zn3 N6 103.6(2)
O13 Zn3 N6 83.64(19)
O10 Zn3 N5 87.54(19)
O19 Zn3 N5 95.7(2)
O13 Zn3 N5 162.43(19)
N6 Zn3 N5 91.4(2)
C2 C1 C6 119.4(6)
C2 C1 C8 121.3(6)
C6 C1 C8 118.9(6)
O1 C2 C1 123.7(6)
O1 C2 C3 118.5(6)
C1 C2 C3 117.7(6)
C4 C3 O2 126.6(6)
C4 C3 C2 121.1(6)
O2 C3 C2 112.3(5)
C3 C4 C5 121.4(7)
C3 C4 H1 119.3
C5 C4 H1 119.3
C6 C5 C4 118.9(7)
C6 C5 H2 120.6
C4 C5 H2 120.6
C5 C6 C1 121.5(7)
C5 C6 H3 119.2
C1 C6 H3 119.2
C2 O1 Zn1 126.1(4)
C2 O1 La1 125.4(4)
Zn1 O1 La1 108.23(18)
C3 O2 C7 115.5(5)
C3 O2 La1 113.8(3)
C7 O2 La1 125.8(4)
O2 C7 H4 109.5
O2 C7 H5 109.5
H4 C7 H5 109.5
O2 C7 H6 109.5
H4 C7 H6 109.5
H5 C7 H6 109.5
N1 C8 C1 124.7(6)
N1 C8 H7 117.6
C1 C8 H7 117.6
C8 N1 O3 111.3(5)
C8 N1 Zn1 127.7(5)
O3 N1 Zn1 121.0(4)
C9 O3 N1 111.1(5)
O3 C9 C10 114.6(5)
O3 C9 H8 108.6
C10 C9 H8 108.6
O3 C9 H9 108.6
C10 C9 H9 108.6
H8 C9 H9 107.6
O4 C10 C9 113.7(6)
O4 C10 H10 108.8
C9 C10 H10 108.8
O4 C10 H11 108.8
C9 C10 H11 108.8
H10 C10 H11 107.7
N2 O4 C10 112.2(5)
C11 N2 O4 110.3(5)
C11 N2 Zn1 125.7(5)
O4 N2 Zn1 123.3(4)
N2 C11 C12 125.2(6)
N2 C11 H12 117.4
C12 C11 H12 117.4
C13 C12 C17 119.9(7)
C13 C12 C11 123.4(6)
C17 C12 C11 116.6(6)
O5 C13 C12 124.6(6)
O5 C13 C14 115.5(6)
C12 C13 C14 119.9(6)
O6 C14 C15 123.1(6)
O6 C14 C13 117.5(6)
C15 C14 C13 119.4(6)
C16 C15 C14 118.9(7)
C16 C15 C18 119.1(7)
C14 C15 C18 121.9(7)
C17 C16 C15 121.5(7)
C17 C16 H13 119.2
C15 C16 H13 119.2
C16 C17 C12 120.2(7)
C16 C17 H14 119.9
C12 C17 H14 119.9
C13 O5 Zn1 127.9(4)
C13 O5 La1 120.3(4)
Zn1 O5 La1 107.80(17)
C14 O6 Zn2 123.2(4)
C14 O6 La1 124.0(4)
Zn2 O6 La1 102.62(19)
N3 C18 C15 123.0(7)
N3 C18 H15 118.5
C15 C18 H15 118.5
C18 N3 O7 111.3(6)
C18 N3 Zn2 127.9(5)
O7 N3 Zn2 120.8(5)
N3 O7 C19 110.4(7)
O7 C19 C20 115.8(7)
O7 C19 H16 108.3
C20 C19 H16 108.3
O7 C19 H17 108.3
C20 C19 H17 108.3
H16 C19 H17 107.4
O8 C20 C19 111.9(8)
O8 C20 H18 109.2
C19 C20 H18 109.2
O8 C20 H19 109.2
C19 C20 H19 109.2
H18 C20 H19 107.9
C20 O8 N4 110.7(5)
C21 N4 O8 109.5(6)
C21 N4 Zn2 127.1(5)
O8 N4 Zn2 123.5(5)
N4 C21 C22 126.1(7)
N4 C21 H20 116.9
C22 C21 H20 116.9
C27 C22 C23 118.9(6)
C27 C22 C21 117.6(6)
C23 C22 C21 123.5(6)
O9 C23 C24 117.3(6)
O9 C23 C22 123.2(6)
C24 C23 C22 119.5(6)
O10 C24 C25 124.7(6)
O10 C24 C23 115.2(6)
C25 C24 C23 120.1(6)
C24 C25 C26 119.7(6)
C24 C25 C28 124.5(6)
C26 C25 C28 115.9(6)
C27 C26 C25 119.3(6)
C27 C26 H21 120.3
C25 C26 H21 120.3
C26 C27 C22 122.5(6)
C26 C27 H22 118.7
C22 C27 H22 118.7
C23 O9 Zn2 132.8(4)
C23 O9 La1 123.9(4)
Zn2 O9 La1 103.28(18)
C24 O10 Zn3 128.5(4)
C24 O10 La1 121.9(4)
Zn3 O10 La1 108.56(17)
N5 C28 C25 126.1(6)
N5 C28 H23 117.0
C25 C28 H23 117.0
C28 N5 O11 109.3(5)
C28 N5 Zn3 124.3(5)
O11 N5 Zn3 126.0(4)
C29 O11 N5 111.5(5)
O11 C29 C30 113.2(6)
O11 C29 H24 108.9
C30 C29 H24 108.9
O11 C29 H25 108.9
C30 C29 H25 108.9
H24 C29 H25 107.8
O12 C30 C29 115.7(6)
O12 C30 H26 108.4
C29 C30 H26 108.4
O12 C30 H27 108.4
C29 C30 H27 108.4
H26 C30 H27 107.4
N6 O12 C30 110.4(5)
C31 N6 O12 111.8(5)
C31 N6 Zn3 127.9(4)
O12 N6 Zn3 120.2(4)
N6 C31 C32 124.3(6)
N6 C31 H28 117.9
C32 C31 H28 117.9
C37 C32 C31 118.5(6)
C37 C32 C33 119.0(6)
C31 C32 C33 122.4(5)
O13 C33 C34 121.1(5)
O13 C33 C32 121.9(5)
C34 C33 C32 116.8(5)
C35 C34 O14 124.6(6)
C35 C34 C33 122.9(6)
O14 C34 C33 112.5(5)
C34 C35 C36 120.0(6)
C34 C35 H29 120.0
C36 C35 H29 120.0
C37 C36 C35 119.6(6)
C37 C36 H30 120.2
C35 C36 H30 120.2
C36 C37 C32 121.5(6)
C36 C37 H31 119.3
C32 C37 H31 119.3
C33 O13 Zn3 123.9(4)
C33 O13 La1 128.5(3)
Zn3 O13 La1 107.19(17)
C34 O14 C38 116.1(5)
C34 O14 La1 107.0(3)
C38 O14 La1 129.9(4)
O14 C38 H32 109.5
O14 C38 H33 109.5
H32 C38 H33 109.5
O14 C38 H34 109.5
H32 C38 H34 109.5
H33 C38 H34 109.5
C39 O15 Zn1 121.5(6)
O15 C39 O16 123.0(8)
O15 C39 C40 118.4(8)
O16 C39 C40 118.5(8)
C39 C40 H35 109.5
C39 C40 H36 109.5
H35 C40 H36 109.5
C39 C40 H37 109.5
H35 C40 H37 109.5
H36 C40 H37 109.5
C41 O17 Zn2 118.9(4)
C41 O18 La1 142.1(5)
O17 C41 O18 124.4(6)
O17 C41 C42 117.0(6)
O18 C41 C42 118.5(6)
C41 C42 H38 109.5
C41 C42 H39 109.5
H38 C42 H39 109.5
C41 C42 H40 109.5
H38 C42 H40 109.5
H39 C42 H40 109.5
C43 O19 Zn3 117.1(4)
O20 C43 O19 124.4(6)
O20 C43 C44 117.1(6)
O19 C43 C44 118.4(6)
C43 C44 H41 109.5
C43 C44 H42 109.5
H41 C44 H42 109.5
C43 C44 H43 109.5
H41 C44 H43 109.5
H42 C44 H43 109.5
C45 O21 La1 129.6(4)
C45 O21 H44 101(6)
La1 O21 H44 124(6)
O21 C45 C46 113.6(7)
O21 C45 H45 108.8
C46 C45 H45 108.8
O21 C45 H46 108.8
C46 C45 H46 108.8
H45 C45 H46 107.7
C45 C46 H47 109.5
C45 C46 H48 109.5
H47 C46 H48 109.5
C45 C46 H49 109.5
H47 C46 H49 109.5
H48 C46 H49 109.5

loop_
_geom_bond_atom_site_label_1
_geom_bond_atom_site_label_2
_geom_bond_distance
La1 O6 2.468(4)
La1 O1 2.502(4)
La1 O9 2.527(4)
La1 O13 2.530(4)
La1 O18 2.532(5)
La1 O21 2.563(5)
La1 O5 2.565(4)
La1 O10 2.578(4)
La1 O2 2.849(4)
La1 O14 3.224(4)
La1 Zn2 3.5409(9)
Zn1 O15 1.969(5)
Zn1 O5 2.004(4)
Zn1 O1 2.062(4)
Zn1 N1 2.066(5)
Zn1 N2 2.202(6)
Zn2 O9 1.967(5)
Zn2 O17 1.982(5)
Zn2 O6 2.056(5)
Zn2 N3 2.081(7)
Zn2 N4 2.106(6)
Zn3 O10 1.966(4)
Zn3 O19 1.976(4)
Zn3 O13 2.062(4)
Zn3 N6 2.072(5)
Zn3 N5 2.175(5)
C1 C2 1.400(9)
C1 C6 1.406(10)
C1 C8 1.462(10)
C2 O1 1.303(8)
C2 C3 1.428(9)
C3 C4 1.349(10)
C3 O2 1.379(8)
C4 C5 1.390(11)
C4 H1 0.9500
C5 C6 1.371(11)
C5 H2 0.9500
C6 H3 0.9500
O2 C7 1.445(7)
C7 H4 0.9800
C7 H5 0.9800
C7 H6 0.9800
C8 N1 1.271(9)
C8 H7 0.9500
N1 O3 1.430(7)
O3 C9 1.425(8)
C9 C10 1.492(10)
C9 H8 0.9900
C9 H9 0.9900
C10 O4 1.437(8)
C10 H10 0.9900
C10 H11 0.9900
O4 N2 1.431(7)
N2 C11 1.274(9)
C11 C12 1.460(10)
C11 H12 0.9500
C12 C13 1.388(10)
C12 C17 1.413(10)
C13 O5 1.330(8)
C13 C14 1.431(10)
C14 O6 1.304(8)
C14 C15 1.410(10)
C15 C16 1.408(10)
C15 C18 1.444(11)
C16 C17 1.367(11)
C16 H13 0.9500
C17 H14 0.9500
C18 N3 1.324(11)
C18 H15 0.9500
N3 O7 1.425(8)
O7 C19 1.470(12)
C19 C20 1.480(15)
C19 H16 0.9900
C19 H17 0.9900
C20 O8 1.414(10)
C20 H18 0.9900
C20 H19 0.9900
O8 N4 1.430(7)
N4 C21 1.285(10)
C21 C22 1.447(10)
C21 H20 0.9500
C22 C27 1.385(10)
C22 C23 1.413(9)
C23 O9 1.323(8)
C23 C24 1.410(9)
C24 O10 1.356(7)
C24 C25 1.392(9)
C25 C26 1.422(9)
C25 C28 1.448(9)
C26 C27 1.361(10)
C26 H21 0.9500
C27 H22 0.9500
C28 N5 1.289(9)
C28 H23 0.9500
N5 O11 1.416(7)
O11 C29 1.410(8)
C29 C30 1.480(10)
C29 H24 0.9900
C29 H25 0.9900
C30 O12 1.429(8)
C30 H26 0.9900
C30 H27 0.9900
O12 N6 1.420(7)
N6 C31 1.294(9)
C31 C32 1.428(9)
C31 H28 0.9500
C32 C37 1.412(9)
C32 C33 1.436(8)
C33 O13 1.320(7)
C33 C34 1.398(9)
C34 C35 1.357(9)
C34 O14 1.389(7)
C35 C36 1.400(10)
C35 H29 0.9500
C36 C37 1.358(10)
C36 H30 0.9500
C37 H31 0.9500
O14 C38 1.426(8)
C38 H32 0.9800
C38 H33 0.9800
C38 H34 0.9800
O15 C39 1.230(10)
O16 C39 1.249(11)
C39 C40 1.479(12)
C40 H35 0.9800
C40 H36 0.9800
C40 H37 0.9800
O17 C41 1.264(9)
O18 C41 1.269(8)
C41 C42 1.494(10)
C42 H38 0.9800
C42 H39 0.9800
C42 H40 0.9800
O19 C43 1.257(8)
O20 C43 1.222(8)
C43 C44 1.512(10)
C44 H41 0.9800
C44 H42 0.9800
C44 H43 0.9800
O21 C45 1.383(9)
O21 H44 0.87(9)
C45 C46 1.532(13)
C45 H45 0.9900
C45 H46 0.9900
C46 H47 0.9800
C46 H48 0.9800
C46 H49 0.9800

loop_
_geom_torsion_atom_site_label_1
_geom_torsion_atom_site_label_2
_geom_torsion_atom_site_label_3
_geom_torsion_atom_site_label_4
_geom_torsion
O6 La1 Zn2 O9 143.6(3)
O1 La1 Zn2 O9 -131.2(2)
O13 La1 Zn2 O9 38.3(3)
O18 La1 Zn2 O9 -107.5(3)
O21 La1 Zn2 O9 79.1(2)
O5 La1 Zn2 O9 176.3(2)
O10 La1 Zn2 O9 4.7(2)
O2 La1 Zn2 O9 -63.4(2)
O14 La1 Zn2 O9 125.7(2)
O6 La1 Zn2 O17 -96.2(3)
O1 La1 Zn2 O17 -11.0(2)
O9 La1 Zn2 O17 120.1(3)
O13 La1 Zn2 O17 158.5(3)
O18 La1 Zn2 O17 12.6(2)
O21 La1 Zn2 O17 -160.8(2)
O5 La1 Zn2 O17 -63.6(2)
O10 La1 Zn2 O17 124.9(2)
O2 La1 Zn2 O17 56.7(2)
O14 La1 Zn2 O17 -114.2(2)
O1 La1 Zn2 O6 85.2(2)
O9 La1 Zn2 O6 -143.6(3)
O13 La1 Zn2 O6 -105.3(3)
O18 La1 Zn2 O6 108.9(2)
O21 La1 Zn2 O6 -64.6(2)
O5 La1 Zn2 O6 32.6(2)
O10 La1 Zn2 O6 -138.9(2)
O2 La1 Zn2 O6 152.9(2)
O14 La1 Zn2 O6 -17.9(2)
O6 La1 Zn2 N3 14.0(3)
O1 La1 Zn2 N3 99.1(3)
O9 La1 Zn2 N3 -129.7(3)
O13 La1 Zn2 N3 -91.4(3)
O18 La1 Zn2 N3 122.8(3)
O21 La1 Zn2 N3 -50.6(2)
O5 La1 Zn2 N3 46.6(2)
O10 La1 Zn2 N3 -124.9(2)
O2 La1 Zn2 N3 166.9(2)
O14 La1 Zn2 N3 -4.0(3)
O6 La1 Zn2 N4 153.0(3)
O1 La1 Zn2 N4 -121.8(3)
O9 La1 Zn2 N4 9.4(3)
O13 La1 Zn2 N4 47.7(3)
O18 La1 Zn2 N4 -98.1(3)
O21 La1 Zn2 N4 88.5(3)
O5 La1 Zn2 N4 -174.3(3)
O10 La1 Zn2 N4 14.1(3)
O2 La1 Zn2 N4 -54.0(3)
O14 La1 Zn2 N4 135.1(3)
C6 C1 C2 O1 -177.7(6)
C8 C1 C2 O1 -4.9(10)
C6 C1 C2 C3 -1.3(9)
C8 C1 C2 C3 171.5(6)
O1 C2 C3 C4 179.4(6)
C1 C2 C3 C4 2.8(9)
O1 C2 C3 O2 -0.3(8)
C1 C2 C3 O2 -176.8(5)
O2 C3 C4 C5 178.1(6)
C2 C3 C4 C5 -1.5(10)
C3 C4 C5 C6 -1.4(11)
C4 C5 C6 C1 3.0(11)
C2 C1 C6 C5 -1.6(11)
C8 C1 C6 C5 -174.5(7)
C1 C2 O1 Zn1 -29.3(8)
C3 C2 O1 Zn1 154.4(4)
C1 C2 O1 La1 144.1(5)
C3 C2 O1 La1 -32.2(7)
O15 Zn1 O1 C2 -82.2(5)
O5 Zn1 O1 C2 168.7(5)
N1 Zn1 O1 C2 38.6(5)
N2 Zn1 O1 C2 121.5(6)
O15 Zn1 O1 La1 103.5(2)
O5 Zn1 O1 La1 -5.60(17)
N1 Zn1 O1 La1 -135.7(2)
N2 Zn1 O1 La1 -52.8(6)
O6 La1 O1 C2 168.6(4)
O9 La1 O1 C2 80.1(5)
O13 La1 O1 C2 -47.5(4)
O18 La1 O1 C2 107.1(5)
O21 La1 O1 C2 -98.2(5)
O5 La1 O1 C2 -169.5(5)
O10 La1 O1 C2 -0.3(5)
O2 La1 O1 C2 31.3(4)
O14 La1 O1 C2 -102.1(5)
Zn2 La1 O1 C2 127.2(4)
O6 La1 O1 Zn1 -17.0(3)
O9 La1 O1 Zn1 -105.5(3)
O13 La1 O1 Zn1 126.8(2)
O18 La1 O1 Zn1 -78.49(19)
O21 La1 O1 Zn1 76.2(3)
O5 La1 O1 Zn1 4.86(15)
O10 La1 O1 Zn1 174.06(15)
O2 La1 O1 Zn1 -154.3(2)
O14 La1 O1 Zn1 72.33(17)
Zn2 La1 O1 Zn1 -58.5(2)
C4 C3 O2 C7 2.1(9)
C2 C3 O2 C7 -178.3(5)
C4 C3 O2 La1 -154.6(6)
C2 C3 O2 La1 25.0(6)
O6 La1 O2 C3 -127.5(4)
O1 La1 O2 C3 -27.8(4)
O9 La1 O2 C3 177.2(4)
O13 La1 O2 C3 56.6(4)
O18 La1 O2 C3 -115.9(4)
O21 La1 O2 C3 95.4(4)
O5 La1 O2 C3 -48.5(4)
O10 La1 O2 C3 122.7(4)
O14 La1 O2 C3 19.3(4)
Zn2 La1 O2 C3 -153.6(3)
O6 La1 O2 C7 78.6(5)
O1 La1 O2 C7 178.3(5)
O9 La1 O2 C7 23.3(5)
O13 La1 O2 C7 -97.3(5)
O18 La1 O2 C7 90.2(5)
O21 La1 O2 C7 -58.5(5)
O5 La1 O2 C7 157.6(4)
O10 La1 O2 C7 -31.2(4)
O14 La1 O2 C7 -134.6(4)
Zn2 La1 O2 C7 52.5(5)
C2 C1 C8 N1 14.7(10)
C6 C1 C8 N1 -172.4(7)
C1 C8 N1 O3 -169.5(6)
C1 C8 N1 Zn1 10.8(10)
O15 Zn1 N1 C8 75.9(6)
O5 Zn1 N1 C8 -102.1(6)
O1 Zn1 N1 C8 -29.4(6)
N2 Zn1 N1 C8 172.6(6)
O15 Zn1 N1 O3 -103.8(4)
O5 Zn1 N1 O3 78.2(5)
O1 Zn1 N1 O3 150.8(4)
N2 Zn1 N1 O3 -7.1(4)
C8 N1 O3 C9 -99.5(6)
Zn1 N1 O3 C9 80.3(6)
N1 O3 C9 C10 -58.5(7)
O3 C9 C10 O4 -55.6(8)
C9 C10 O4 N2 91.5(6)
C10 O4 N2 C11 164.0(5)
C10 O4 N2 Zn1 -7.0(7)
O15 Zn1 N2 C11 -88.3(6)
O5 Zn1 N2 C11 22.3(5)
O1 Zn1 N2 C11 69.1(8)
N1 Zn1 N2 C11 149.9(5)
O15 Zn1 N2 O4 81.3(5)
O5 Zn1 N2 O4 -168.2(4)
O1 Zn1 N2 O4 -121.4(5)
N1 Zn1 N2 O4 -40.6(5)
O4 N2 C11 C12 -179.5(6)
Zn1 N2 C11 C12 -8.8(9)
N2 C11 C12 C13 -5.6(10)
N2 C11 C12 C17 169.9(6)
C17 C12 C13 O5 179.4(6)
C11 C12 C13 O5 -5.2(10)
C17 C12 C13 C14 -0.3(10)
C11 C12 C13 C14 175.0(6)
O5 C13 C14 O6 -3.5(9)
C12 C13 C14 O6 176.2(6)
O5 C13 C14 C15 177.8(6)
C12 C13 C14 C15 -2.4(10)
O6 C14 C15 C16 -174.4(6)
C13 C14 C15 C16 4.1(10)
O6 C14 C15 C18 4.9(11)
C13 C14 C15 C18 -176.6(7)
C14 C15 C16 C17 -3.2(11)
C18 C15 C16 C17 177.5(7)
C15 C16 C17 C12 0.4(11)
C13 C12 C17 C16 1.3(10)
C11 C12 C17 C16 -174.3(6)
C12 C13 O5 Zn1 32.2(9)
C14 C13 O5 Zn1 -148.0(5)
C12 C13 O5 La1 -173.1(5)
C14 C13 O5 La1 6.7(7)
O15 Zn1 O5 C13 58.1(5)
O1 Zn1 O5 C13 162.6(5)
N1 Zn1 O5 C13 -123.7(5)
N2 Zn1 O5 C13 -33.5(5)
O15 Zn1 O5 La1 -99.0(2)
O1 Zn1 O5 La1 5.45(17)
N1 Zn1 O5 La1 79.1(3)
N2 Zn1 O5 La1 169.3(2)
O6 La1 O5 C13 -5.2(4)
O1 La1 O5 C13 -164.2(5)
O9 La1 O5 C13 -23.0(5)
O13 La1 O5 C13 134.0(4)
O18 La1 O5 C13 -81.3(4)
O21 La1 O5 C13 57.9(4)
O10 La1 O5 C13 93.3(9)
O2 La1 O5 C13 -144.7(4)
O14 La1 O5 C13 114.6(4)
Zn2 La1 O5 C13 -25.4(4)
O6 La1 O5 Zn1 154.0(2)
O1 La1 O5 Zn1 -4.99(15)
O9 La1 O5 Zn1 136.28(18)
O13 La1 O5 Zn1 -66.8(2)
O18 La1 O5 Zn1 77.99(19)
O21 La1 O5 Zn1 -142.84(19)
O10 La1 O5 Zn1 -107.5(8)
O2 La1 O5 Zn1 14.5(2)
O14 La1 O5 Zn1 -86.12(19)
Zn2 La1 O5 Zn1 133.85(16)
C15 C14 O6 Zn2 -43.7(9)
C13 C14 O6 Zn2 137.7(5)
C15 C14 O6 La1 177.1(5)
C13 C14 O6 La1 -1.4(8)
O9 Zn2 O6 C14 -170.8(5)
O17 Zn2 O6 C14 -60.1(5)
N3 Zn2 O6 C14 45.3(5)
N4 Zn2 O6 C14 132.2(7)
La1 Zn2 O6 C14 -146.2(6)
O9 Zn2 O6 La1 -24.60(19)
O17 Zn2 O6 La1 86.2(2)
N3 Zn2 O6 La1 -168.5(2)
N4 Zn2 O6 La1 -81.5(7)
O1 La1 O6 C14 25.3(5)
O9 La1 O6 C14 166.9(5)
O13 La1 O6 C14 -85.0(5)
O18 La1 O6 C14 89.9(5)
O21 La1 O6 C14 -106.5(5)
O5 La1 O6 C14 3.4(5)
O10 La1 O6 C14 -165.7(5)
O2 La1 O6 C14 101.5(5)
O14 La1 O6 C14 -47.3(5)
Zn2 La1 O6 C14 145.9(6)
O1 La1 O6 Zn2 -120.62(18)
O9 La1 O6 Zn2 20.99(16)
O13 La1 O6 Zn2 129.1(2)
O18 La1 O6 Zn2 -56.03(19)
O21 La1 O6 Zn2 107.6(2)
O5 La1 O6 Zn2 -142.5(2)
O10 La1 O6 Zn2 48.4(2)
O2 La1 O6 Zn2 -44.4(3)
O14 La1 O6 Zn2 166.78(16)
C16 C15 C18 N3 -163.5(7)
C14 C15 C18 N3 17.1(12)
C15 C18 N3 O7 -175.9(7)
C15 C18 N3 Zn2 1.7(12)
O9 Zn2 N3 C18 -92.4(7)
O17 Zn2 N3 C18 68.1(8)
O6 Zn2 N3 C18 -25.1(7)
N4 Zn2 N3 C18 175.3(7)
La1 Zn2 N3 C18 -34.6(8)
O9 Zn2 N3 O7 85.0(7)
O17 Zn2 N3 O7 -114.6(6)
O6 Zn2 N3 O7 152.2(6)
N4 Zn2 N3 O7 -7.4(6)
La1 Zn2 N3 O7 142.7(5)
C18 N3 O7 C19 -106.9(8)
Zn2 N3 O7 C19 75.3(7)
N3 O7 C19 C20 -51.0(9)
O7 C19 C20 O8 -62.6(9)
C19 C20 O8 N4 94.4(8)
C20 O8 N4 C21 173.2(8)
C20 O8 N4 Zn2 -5.9(10)
O9 Zn2 N4 C21 -1.8(7)
O17 Zn2 N4 C21 -113.0(7)
O6 Zn2 N4 C21 54.3(11)
N3 Zn2 N4 C21 139.0(7)
La1 Zn2 N4 C21 -8.3(8)
O9 Zn2 N4 O8 177.1(6)
O17 Zn2 N4 O8 65.9(6)
O6 Zn2 N4 O8 -126.8(6)
N3 Zn2 N4 O8 -42.1(6)
La1 Zn2 N4 O8 170.6(5)
O8 N4 C21 C22 -179.9(7)
Zn2 N4 C21 C22 -0.9(12)
N4 C21 C22 C27 -178.2(7)
N4 C21 C22 C23 2.3(12)
C27 C22 C23 O9 -179.0(6)
C21 C22 C23 O9 0.4(11)
C27 C22 C23 C24 1.5(10)
C21 C22 C23 C24 -179.1(7)
O9 C23 C24 O10 1.5(9)
C22 C23 C24 O10 -179.0(6)
O9 C23 C24 C25 179.2(6)
C22 C23 C24 C25 -1.3(10)
O10 C24 C25 C26 178.0(6)
C23 C24 C25 C26 0.6(10)
O10 C24 C25 C28 -2.6(10)
C23 C24 C25 C28 180.0(6)
C24 C25 C26 C27 -0.1(10)
C28 C25 C26 C27 -179.5(7)
C25 C26 C27 C22 0.3(11)
C23 C22 C27 C26 -1.0(11)
C21 C22 C27 C26 179.5(7)
C24 C23 O9 Zn2 174.7(5)
C22 C23 O9 Zn2 -4.8(10)
C24 C23 O9 La1 -8.1(8)
C22 C23 O9 La1 172.4(5)
O17 Zn2 O9 C23 109.6(6)
O6 Zn2 O9 C23 -158.3(6)
N3 Zn2 O9 C23 -90.7(7)
N4 Zn2 O9 C23 4.7(6)
La1 Zn2 O9 C23 177.6(7)
O17 Zn2 O9 La1 -68.1(3)
O6 Zn2 O9 La1 24.1(2)
N3 Zn2 O9 La1 91.7(4)
N4 Zn2 O9 La1 -172.9(2)
O6 La1 O9 C23 160.1(5)
O1 La1 O9 C23 -92.3(5)
O13 La1 O9 C23 23.1(5)
O18 La1 O9 C23 -120.4(5)
O21 La1 O9 C23 86.6(5)
O5 La1 O9 C23 177.6(5)
O10 La1 O9 C23 7.5(5)
O2 La1 O9 C23 -52.6(5)
O14 La1 O9 C23 91.2(5)
Zn2 La1 O9 C23 -177.9(6)
O6 La1 O9 Zn2 -22.05(18)
O1 La1 O9 Zn2 85.6(3)
O13 La1 O9 Zn2 -159.00(16)
O18 La1 O9 Zn2 57.5(2)
O21 La1 O9 Zn2 -95.6(2)
O5 La1 O9 Zn2 -4.5(3)
O10 La1 O9 Zn2 -174.6(3)
O2 La1 O9 Zn2 125.33(19)
O14 La1 O9 Zn2 -90.9(2)
C25 C24 O10 Zn3 21.3(9)
C23 C24 O10 Zn3 -161.1(4)
C25 C24 O10 La1 -172.2(5)
C23 C24 O10 La1 5.4(7)
O19 Zn3 O10 C24 72.0(5)
O13 Zn3 O10 C24 170.8(5)
N6 Zn3 O10 C24 -113.2(5)
N5 Zn3 O10 C24 -23.3(5)
O19 Zn3 O10 La1 -95.9(3)
O13 Zn3 O10 La1 2.80(18)
N6 Zn3 O10 La1 78.8(3)
N5 Zn3 O10 La1 168.7(2)
O6 La1 O10 C24 -34.5(5)
O1 La1 O10 C24 134.8(4)
O9 La1 O10 C24 -6.5(4)
O13 La1 O10 C24 -171.5(5)
O18 La1 O10 C24 46.4(5)
O21 La1 O10 C24 -91.4(4)
O5 La1 O10 C24 -127.9(8)
O2 La1 O10 C24 106.5(4)
O14 La1 O10 C24 -147.7(4)
Zn2 La1 O10 C24 -9.4(4)
O6 La1 O10 Zn3 134.40(18)
O1 La1 O10 Zn3 -56.3(2)
O9 La1 O10 Zn3 162.4(3)
O13 La1 O10 Zn3 -2.55(16)
O18 La1 O10 Zn3 -144.69(19)
O21 La1 O10 Zn3 77.5(2)
O5 La1 O10 Zn3 41.0(9)
O2 La1 O10 Zn3 -84.56(19)
O14 La1 O10 Zn3 21.2(2)
Zn2 La1 O10 Zn3 159.51(16)
C24 C25 C28 N5 -4.0(11)
C26 C25 C28 N5 175.4(7)
C25 C28 N5 O11 179.9(6)
C25 C28 N5 Zn3 -6.7(10)
O10 Zn3 N5 C28 16.3(6)
O19 Zn3 N5 C28 -114.0(6)
O13 Zn3 N5 C28 69.1(9)
N6 Zn3 N5 C28 142.2(6)
O10 Zn3 N5 O11 -171.5(5)
O19 Zn3 N5 O11 58.3(5)
O13 Zn3 N5 O11 -118.6(7)
N6 Zn3 N5 O11 -45.6(5)
C28 N5 O11 C29 174.5(6)
Zn3 N5 O11 C29 1.3(7)
N5 O11 C29 C30 86.2(7)
O11 C29 C30 O12 -58.0(8)
C29 C30 O12 N6 -56.6(7)
C30 O12 N6 C31 -99.7(6)
C30 O12 N6 Zn3 82.5(6)
O10 Zn3 N6 C31 -99.9(6)
O19 Zn3 N6 C31 76.0(6)
O13 Zn3 N6 C31 -24.7(5)
N5 Zn3 N6 C31 172.2(6)
O10 Zn3 N6 O12 77.5(5)
O19 Zn3 N6 O12 -106.6(4)
O13 Zn3 N6 O12 152.7(4)
N5 Zn3 N6 O12 -10.4(4)
O12 N6 C31 C32 -176.0(5)
Zn3 N6 C31 C32 1.6(9)
N6 C31 C32 C37 -164.6(6)
N6 C31 C32 C33 18.3(10)
C37 C32 C33 O13 -175.6(6)
C31 C32 C33 O13 1.4(9)
C37 C32 C33 C34 0.0(8)
C31 C32 C33 C34 177.1(6)
O13 C33 C34 C35 179.2(6)
C32 C33 C34 C35 3.5(9)
O13 C33 C34 O14 -1.0(8)
C32 C33 C34 O14 -176.7(5)
O14 C34 C35 C36 176.1(6)
C33 C34 C35 C36 -4.1(10)
C34 C35 C36 C37 1.0(10)
C35 C36 C37 C32 2.5(11)
C31 C32 C37 C36 179.9(6)
C33 C32 C37 C36 -2.9(10)
C34 C33 O13 Zn3 145.7(5)
C32 C33 O13 Zn3 -38.8(7)
C34 C33 O13 La1 -42.6(7)
C32 C33 O13 La1 132.9(5)
O10 Zn3 O13 C33 170.4(5)
O19 Zn3 O13 C33 -60.0(5)
N6 Zn3 O13 C33 42.6(4)
N5 Zn3 O13 C33 116.8(7)
O10 Zn3 O13 La1 -2.83(18)
O19 Zn3 O13 La1 126.76(19)
N6 Zn3 O13 La1 -130.6(2)
N5 Zn3 O13 La1 -56.4(7)
O6 La1 O13 C33 87.8(5)
O1 La1 O13 C33 -36.9(5)
O9 La1 O13 C33 174.2(4)
O18 La1 O13 C33 -83.7(5)
O21 La1 O13 C33 108.8(5)
O5 La1 O13 C33 16.7(5)
O10 La1 O13 C33 -170.4(5)
O2 La1 O13 C33 -96.1(5)
O14 La1 O13 C33 38.3(4)
Zn2 La1 O13 C33 151.1(4)
O6 La1 O13 Zn3 -99.4(2)
O1 La1 O13 Zn3 135.9(2)
O9 La1 O13 Zn3 -13.0(2)
O18 La1 O13 Zn3 89.1(3)
O21 La1 O13 Zn3 -78.46(19)
O5 La1 O13 Zn3 -170.48(16)
O10 La1 O13 Zn3 2.42(15)
O2 La1 O13 Zn3 76.64(18)
O14 La1 O13 Zn3 -148.9(2)
Zn2 La1 O13 Zn3 -36.2(3)
C35 C34 O14 C38 0.5(9)
C33 C34 O14 C38 -179.3(5)
C35 C34 O14 La1 -153.3(5)
C33 C34 O14 La1 27.0(5)
O6 La1 O14 C34 176.6(4)
O1 La1 O14 C34 56.5(4)
O9 La1 O14 C34 -125.5(4)
O13 La1 O14 C34 -31.5(3)
O18 La1 O14 C34 101.9(4)
O21 La1 O14 C34 -120.5(4)
O5 La1 O14 C34 125.4(4)
O10 La1 O14 C34 -58.3(4)
O2 La1 O14 C34 15.7(4)
Zn2 La1 O14 C34 -173.2(3)
O6 La1 O14 C38 27.8(5)
O1 La1 O14 C38 -92.3(5)
O9 La1 O14 C38 85.7(5)
O13 La1 O14 C38 179.6(5)
O18 La1 O14 C38 -46.9(5)
O21 La1 O14 C38 90.7(5)
O5 La1 O14 C38 -23.4(5)
O10 La1 O14 C38 152.9(5)
O2 La1 O14 C38 -133.2(5)
Zn2 La1 O14 C38 38.0(5)
O5 Zn1 O15 C39 161.3(6)
O1 Zn1 O15 C39 74.9(7)
N1 Zn1 O15 C39 -17.0(7)
N2 Zn1 O15 C39 -113.8(6)
Zn1 O15 C39 O16 0.5(13)
Zn1 O15 C39 C40 -177.1(6)
O9 Zn2 O17 C41 30.9(6)
O6 Zn2 O17 C41 -52.0(6)
N3 Zn2 O17 C41 -136.0(5)
N4 Zn2 O17 C41 123.6(5)
La1 Zn2 O17 C41 -9.2(5)
O6 La1 O18 C41 3.4(7)
O1 La1 O18 C41 131.7(7)
O9 La1 O18 C41 -63.8(7)
O13 La1 O18 C41 178.0(6)
O21 La1 O18 C41 -20.7(8)
O5 La1 O18 C41 67.7(7)
O10 La1 O18 C41 -111.3(7)
O2 La1 O18 C41 -169.4(7)
O14 La1 O18 C41 88.7(7)
Zn2 La1 O18 C41 -30.7(7)
Zn2 O17 C41 O18 -5.8(10)
Zn2 O17 C41 C42 176.6(5)
La1 O18 C41 O17 36.1(12)
La1 O18 C41 C42 -146.4(6)
O10 Zn3 O19 C43 0.1(6)
O13 Zn3 O19 C43 -89.3(5)
N6 Zn3 O19 C43 -175.6(5)
N5 Zn3 O19 C43 91.6(5)
Zn3 O19 C43 O20 13.9(9)
Zn3 O19 C43 C44 -163.3(5)
O6 La1 O21 C45 50.2(5)
O1 La1 O21 C45 -65.0(6)
O9 La1 O21 C45 115.9(6)
O13 La1 O21 C45 -116.4(6)
O18 La1 O21 C45 74.6(6)
O5 La1 O21 C45 -7.0(6)
O10 La1 O21 C45 178.8(6)
O2 La1 O21 C45 -155.0(5)
O14 La1 O21 C45 -61.1(5)
Zn2 La1 O21 C45 83.1(5)
La1 O21 C45 C46 -140.6(9)
